data_1505797
loop_
_publ_author_name
'Zhang, Hua'
'Yang, Sheng-Ping'
'Fan, Cheng-Qi'
'Ding, Jian'
'Yue, Jian-Min'

_publ_section_title
;
 Daphniyunnines A-E, alkaloids from Daphniphyllum yunnanense.
;
_journal_issue 4
_journal_name_full 'Journal of natural products'
_journal_page_first 553
_journal_page_last 557
_journal_paper_doi 10.1021/np050490e
_journal_volume 69
_journal_year 2006
_chemical_absolute_configuration ad
_chemical_formula_sum 'C23 H31 N O3'
_chemical_formula_weight 369.49
_chemical_name_systematic
; 
 ? 
;
_space_group_IT_number 19
_symmetry_cell_setting orthorhombic
_symmetry_space_group_name_Hall 'P 2ac 2ab'
_symmetry_space_group_name_H-M 'P 21 21 21'
_atom_sites_solution_hydrogens geom
_atom_sites_solution_primary direct
_atom_sites_solution_secondary difmap
_audit_creation_method SHELXL-97
_cell_angle_alpha 90.00
_cell_angle_beta 90.00
_cell_angle_gamma 90.00
_cell_formula_units_Z 4
_cell_length_a 6.8007(7)
_cell_length_b 11.2573(11)
_cell_length_c 24.747(2)
_cell_measurement_reflns_used 3056
_cell_measurement_temperature 293(2)
_cell_measurement_theta_max 50.892
_cell_measurement_theta_min 4.880
_cell_volume 1894.6(3)
_computing_cell_refinement 'Bruker SMART'
_computing_data_collection 'Bruker SMART'
_computing_data_reduction 'Bruker SHELXTL'
_computing_molecular_graphics 'Bruker SHELXTL'
_computing_publication_material 'Bruker SHELXTL'
_computing_structure_refinement 'SHELXL-97 (Sheldrick, 1997)'
_computing_structure_solution 'SHELXS-97 (Sheldrick, 1990)'
_diffrn_ambient_temperature 293(2)
_diffrn_measured_fraction_theta_full 1.000
_diffrn_measured_fraction_theta_max 1.000
_diffrn_measurement_device_type 'CCD area detector'
_diffrn_measurement_method 'phi and omega scans'
_diffrn_radiation_monochromator graphite
_diffrn_radiation_source 'fine-focus sealed tube'
_diffrn_radiation_type MoK\a
_diffrn_radiation_wavelength 0.71073
_diffrn_reflns_av_R_equivalents 0.1329
_diffrn_reflns_av_sigmaI/netI 0.1037
_diffrn_reflns_limit_h_max 8
_diffrn_reflns_limit_h_min -8
_diffrn_reflns_limit_k_max 9
_diffrn_reflns_limit_k_min -14
_diffrn_reflns_limit_l_max 31
_diffrn_reflns_limit_l_min -31
_diffrn_reflns_number 11203
_diffrn_reflns_theta_full 26.99
_diffrn_reflns_theta_max 26.99
_diffrn_reflns_theta_min 1.65
_exptl_absorpt_coefficient_mu 0.085
_exptl_absorpt_correction_T_max 1.00000
_exptl_absorpt_correction_T_min 0.79019
_exptl_absorpt_correction_type empirical
_exptl_crystal_colour colorless
_exptl_crystal_density_diffrn 1.295
_exptl_crystal_density_method 'not measured'
_exptl_crystal_F_000 800
_exptl_crystal_size_max 0.517
_exptl_crystal_size_mid 0.304
_exptl_crystal_size_min 0.289
_refine_diff_density_max 0.242
_refine_diff_density_min -0.220
_refine_diff_density_rms 0.049
_refine_ls_abs_structure_details 'Flack H D (1983), Acta Cryst. A39, 876-881'
_refine_ls_abs_structure_Flack -0.3(14)
_refine_ls_extinction_coef 0.0099(11)
_refine_ls_extinction_expression Fc^*^=kFc[1+0.001xFc^2^\l^3^/sin(2\q)]^-1/4^
_refine_ls_extinction_method SHELXL
_refine_ls_goodness_of_fit_ref 0.922
_refine_ls_hydrogen_treatment mixed
_refine_ls_matrix_type full
_refine_ls_number_parameters 369
_refine_ls_number_reflns 4129
_refine_ls_number_restraints 0
_refine_ls_restrained_S_all 0.922
_refine_ls_R_factor_all 0.0640
_refine_ls_R_factor_gt 0.0502
_refine_ls_shift/su_max 0.001
_refine_ls_shift/su_mean 0.000
_refine_ls_structure_factor_coef Fsqd
_refine_ls_weighting_details 'calc w=1/[\s^2^(Fo^2^)+(0.0261P)^2^+0.0000P] where P=(Fo^2^+2Fc^2^)/3'
_refine_ls_weighting_scheme calc
_refine_ls_wR_factor_gt 0.1012
_refine_ls_wR_factor_ref 0.1066
_reflns_number_gt 3125
_reflns_number_total 4129
_reflns_threshold_expression >2sigma(I)
_cod_data_source_file np050490esi20051126_020927.cif
_cod_data_source_block cd25123
_cod_depositor_comments
;
The following automatic conversions were performed:

'_symmetry_cell_setting' value 'Orthorhombic' changed to
'orthorhombic' according to
/home/saulius/struct/CIF-dictionaries/cif_core.dic dictionary named
'cif_core.dic' version 2.4.1 from 2010-06-29.

Automatic conversion script
Id: cif_fix_values 1715 2011-07-08 13:25:40Z adriana 
;
_cod_original_sg_symbol_H-M P2(1)2(1)2(1)
_cod_database_code 1505797

loop_
_symmetry_equiv_pos_as_xyz
'x, y, z'
'-x+1/2, -y, z+1/2'
'-x, y+1/2, -z+1/2'
'x+1/2, -y+1/2, -z'

loop_
_atom_site_label
_atom_site_type_symbol
_atom_site_fract_x
_atom_site_fract_y
_atom_site_fract_z
_atom_site_U_iso_or_equiv
_atom_site_adp_type
_atom_site_occupancy
_atom_site_symmetry_multiplicity
_atom_site_calc_flag
O1 O 0.4892(2) 0.36625(15) 0.79583(6) 0.0438(4) Uani 1 1 d
O2 O -0.0650(3) 0.56019(18) 0.94305(8) 0.0618(5) Uani 1 1 d
O3 O 0.1815(3) 0.68789(15) 0.93470(7) 0.0550(5) Uani 1 1 d
N1 N 0.1917(3) 0.11380(16) 0.74966(7) 0.0417(5) Uani 1 1 d
C1 C 0.3167(3) 0.34347(16) 0.79037(8) 0.0287(4) Uani 1 1 d
C2 C 0.2251(3) 0.34852(19) 0.73432(8) 0.0345(5) Uani 1 1 d
C3 C 0.0163(3) 0.3012(2) 0.73466(9) 0.0384(5) Uani 1 1 d
C4 C 0.0232(3) 0.1853(2) 0.76654(8) 0.0339(5) Uani 1 1 d
C5 C 0.0522(3) 0.2030(2) 0.82844(8) 0.0306(5) Uani 1 1 d
C6 C 0.1533(3) 0.08315(18) 0.84053(8) 0.0312(5) Uani 1 1 d
C7 C 0.3051(4) 0.07211(19) 0.79632(8) 0.0346(5) Uani 1 1 d
C8 C 0.1847(3) 0.31543(17) 0.83932(7) 0.0271(4) Uani 1 1 d
C9 C 0.3090(3) 0.31637(18) 0.88961(7) 0.0271(4) Uani 1 1 d
C10 C 0.3800(3) 0.23967(18) 0.92538(8) 0.0318(5) Uani 1 1 d
C11 C 0.3837(4) 0.1079(2) 0.92458(10) 0.0389(5) Uani 1 1 d
C12 C 0.2083(4) 0.0492(2) 0.89823(9) 0.0390(5) Uani 1 1 d
C13 C 0.0637(4) 0.4329(2) 0.84840(10) 0.0410(6) Uani 1 1 d
C14 C 0.1963(4) 0.5205(2) 0.87946(9) 0.0366(5) Uani 1 1 d
C15 C 0.3600(4) 0.44222(19) 0.90495(8) 0.0349(5) Uani 1 1 d
C16 C 0.3960(4) 0.4325(2) 0.96568(10) 0.0470(6) Uani 1 1 d
C17 C 0.4832(4) 0.3087(2) 0.97031(9) 0.0412(5) Uani 1 1 d
C18 C 0.3533(4) 0.2749(2) 0.69549(9) 0.0406(6) Uani 1 1 d
C19 C 0.2911(5) 0.1452(2) 0.69975(10) 0.0470(6) Uani 1 1 d
C20 C 0.3393(6) 0.3166(3) 0.63712(10) 0.0636(9) Uani 1 1 d
C21 C -0.1450(3) 0.2087(3) 0.85726(11) 0.0469(6) Uani 1 1 d
C22 C 0.0847(4) 0.5889(2) 0.92198(9) 0.0406(6) Uani 1 1 d
C23 C 0.0952(6) 0.7600(3) 0.97678(14) 0.0634(9) Uani 1 1 d
H1 H 0.234(3) 0.4341(19) 0.7239(8) 0.023(5) Uiso 1 1 d
H2 H -0.022(3) 0.284(2) 0.6982(10) 0.038(6) Uiso 1 1 d
H3 H -0.092(3) 0.356(2) 0.7520(10) 0.053(7) Uiso 1 1 d
H4 H -0.125(2) 0.1424(13) 0.7612(6) 0.032(4) Uiso 1 1 d
H5 H 0.040(3) 0.029(2) 0.8325(9) 0.032(6) Uiso 1 1 d
H6 H 0.366(3) -0.011(2) 0.7897(10) 0.045(6) Uiso 1 1 d
H7 H 0.431(3) 0.120(2) 0.8027(8) 0.028(5) Uiso 1 1 d
H8 H 0.388(3) 0.079(2) 0.9610(11) 0.052(7) Uiso 1 1 d
H9 H 0.511(3) 0.089(2) 0.9075(10) 0.045(7) Uiso 1 1 d
H10 H 0.093(3) 0.060(2) 0.9203(10) 0.037(6) Uiso 1 1 d
H11 H 0.236(3) -0.038(2) 0.8988(9) 0.041(6) Uiso 1 1 d
H12 H 0.014(4) 0.468(2) 0.8133(11) 0.056(7) Uiso 1 1 d
H13 H -0.051(4) 0.417(2) 0.8710(12) 0.053(8) Uiso 1 1 d
H14 H 0.253(3) 0.585(2) 0.8575(10) 0.048(7) Uiso 1 1 d
H15 H 0.478(3) 0.470(2) 0.8891(9) 0.036(6) Uiso 1 1 d
H16 H 0.481(4) 0.495(2) 0.9786(11) 0.052(8) Uiso 1 1 d
H17 H 0.270(3) 0.429(2) 0.9861(11) 0.050(7) Uiso 1 1 d
H18 H 0.624(3) 0.3133(18) 0.9656(8) 0.025(5) Uiso 1 1 d
H19 H 0.458(3) 0.275(2) 1.0050(12) 0.052(7) Uiso 1 1 d
H20 H 0.493(3) 0.2782(18) 0.7058(8) 0.027(5) Uiso 1 1 d
H21 H 0.207(4) 0.132(2) 0.6720(12) 0.057(8) Uiso 1 1 d
H22 H 0.418(4) 0.092(3) 0.6961(12) 0.068(9) Uiso 1 1 d
H23 H 0.199(4) 0.323(3) 0.6279(12) 0.065(9) Uiso 1 1 d
H24 H 0.428(5) 0.265(4) 0.6149(18) 0.101(15) Uiso 1 1 d
H25 H 0.406(4) 0.396(3) 0.6366(12) 0.076(9) Uiso 1 1 d
H26 H -0.234(3) 0.273(2) 0.8434(9) 0.038(6) Uiso 1 1 d
H27 H -0.120(3) 0.226(2) 0.8960(11) 0.046(6) Uiso 1 1 d
H28 H -0.227(4) 0.130(3) 0.8525(10) 0.058(8) Uiso 1 1 d
H29 H -0.023(4) 0.798(3) 0.9663(11) 0.058(8) Uiso 1 1 d
H30 H 0.199(4) 0.825(3) 0.9863(11) 0.068(9) Uiso 1 1 d
H31 H 0.078(4) 0.717(3) 1.0075(15) 0.078(11) Uiso 1 1 d

loop_
_atom_site_aniso_label
_atom_site_aniso_U_11
_atom_site_aniso_U_22
_atom_site_aniso_U_33
_atom_site_aniso_U_23
_atom_site_aniso_U_13
_atom_site_aniso_U_12
O1 0.0464(9) 0.0584(11) 0.0266(8) 0.0015(7) -0.0023(7) -0.0156(8)
O2 0.0704(12) 0.0601(12) 0.0549(12) -0.0174(9) 0.0189(10) -0.0025(10)
O3 0.0767(11) 0.0385(9) 0.0499(11) -0.0207(8) 0.0052(9) 0.0026(10)
N1 0.0661(13) 0.0368(10) 0.0223(9) 0.0014(7) 0.0071(9) 0.0055(10)
C1 0.0427(12) 0.0196(9) 0.0239(10) -0.0009(7) -0.0014(9) 0.0003(9)
C2 0.0578(14) 0.0253(11) 0.0205(11) 0.0019(8) -0.0032(9) -0.0031(10)
C3 0.0528(13) 0.0423(13) 0.0202(11) 0.0000(10) -0.0140(10) 0.0046(12)
C4 0.0396(11) 0.0363(12) 0.0259(11) -0.0016(10) -0.0059(9) -0.0054(10)
C5 0.0324(10) 0.0357(12) 0.0238(10) 0.0012(9) 0.0000(8) -0.0012(10)
C6 0.0383(12) 0.0296(11) 0.0257(11) 0.0011(8) 0.0007(9) -0.0062(10)
C7 0.0488(13) 0.0277(11) 0.0272(11) -0.0010(9) 0.0044(10) 0.0025(11)
C8 0.0341(10) 0.0275(10) 0.0197(9) -0.0022(8) -0.0015(8) 0.0061(9)
C9 0.0325(10) 0.0313(10) 0.0174(9) -0.0022(8) 0.0026(8) 0.0007(9)
C10 0.0361(11) 0.0426(13) 0.0166(9) -0.0008(9) -0.0013(9) 0.0034(9)
C11 0.0498(15) 0.0405(13) 0.0265(11) 0.0059(10) -0.0019(11) 0.0075(11)
C12 0.0535(15) 0.0359(13) 0.0275(12) 0.0066(9) 0.0069(11) -0.0006(12)
C13 0.0536(15) 0.0366(13) 0.0328(13) -0.0085(11) -0.0115(11) 0.0126(11)
C14 0.0554(14) 0.0280(11) 0.0264(11) -0.0037(9) 0.0009(10) 0.0066(11)
C15 0.0434(13) 0.0351(12) 0.0263(11) -0.0050(9) -0.0017(9) -0.0011(10)
C16 0.0632(17) 0.0491(15) 0.0287(12) -0.0113(11) -0.0099(12) 0.0039(14)
C17 0.0459(14) 0.0541(15) 0.0236(12) -0.0045(11) -0.0072(10) 0.0046(12)
C18 0.0534(15) 0.0467(14) 0.0216(11) -0.0038(9) 0.0024(10) -0.0090(12)
C19 0.0783(18) 0.0394(14) 0.0232(12) -0.0041(10) 0.0074(12) -0.0006(13)
C20 0.107(3) 0.0562(18) 0.0275(13) 0.0033(12) 0.0103(15) -0.021(2)
C21 0.0352(12) 0.0621(17) 0.0433(15) -0.0003(13) 0.0042(11) 0.0005(14)
C22 0.0603(15) 0.0336(13) 0.0279(11) -0.0034(10) -0.0004(11) 0.0074(11)
C23 0.087(2) 0.0528(18) 0.0504(19) -0.0256(15) -0.0020(17) 0.0149(18)

loop_
_atom_type_symbol
_atom_type_description
_atom_type_scat_dispersion_real
_atom_type_scat_dispersion_imag
_atom_type_scat_source
C C 0.0033 0.0016 'International Tables Vol C Tables 4.2.6.8 and 6.1.1.4'
H H 0.0000 0.0000 'International Tables Vol C Tables 4.2.6.8 and 6.1.1.4'
N N 0.0061 0.0033 'International Tables Vol C Tables 4.2.6.8 and 6.1.1.4'
O O 0.0106 0.0060 'International Tables Vol C Tables 4.2.6.8 and 6.1.1.4'

loop_
_geom_angle_atom_site_label_1
_geom_angle_atom_site_label_2
_geom_angle_atom_site_label_3
_geom_angle
C22 O3 C23 116.1(2)
C19 N1 C4 118.28(19)
C19 N1 C7 120.2(2)
C4 N1 C7 111.32(16)
O1 C1 C2 119.43(19)
O1 C1 C8 121.41(18)
C2 C1 C8 119.09(18)
C3 C2 C1 111.41(18)
C3 C2 C18 110.17(18)
C1 C2 C18 108.50(18)
C3 C2 H1 113.2(11)
C1 C2 H1 104.3(11)
C18 C2 H1 109.0(11)
C2 C3 C4 105.91(17)
C2 C3 H2 108.6(13)
C4 C3 H2 109.1(14)
C2 C3 H3 116.7(13)
C4 C3 H3 108.3(14)
H2 C3 H3 108.0(19)
N1 C4 C3 110.34(18)
N1 C4 C5 104.62(16)
C3 C4 C5 113.75(18)
N1 C4 H4 115.6(8)
C3 C4 H4 106.2(8)
C5 C4 H4 106.5(8)
C21 C5 C6 109.80(19)
C21 C5 C4 110.78(17)
C6 C5 C4 97.75(16)
C21 C5 C8 112.99(19)
C6 C5 C8 114.45(15)
C4 C5 C8 110.08(16)
C7 C6 C12 119.4(2)
C7 C6 C5 103.65(16)
C12 C6 C5 120.65(18)
C7 C6 H5 109.4(12)
C12 C6 H5 102.9(13)
C5 C6 H5 98.5(12)
N1 C7 C6 100.68(18)
N1 C7 H6 112.0(14)
C6 C7 H6 117.6(13)
N1 C7 H7 113.2(12)
C6 C7 H7 114.7(11)
H6 C7 H7 99.3(17)
C9 C8 C1 108.78(15)
C9 C8 C13 99.77(15)
C1 C8 C13 104.17(16)
C9 C8 C5 117.90(16)
C1 C8 C5 111.30(15)
C13 C8 C5 113.57(16)
C10 C9 C8 138.71(19)
C10 C9 C15 111.09(17)
C8 C9 C15 110.14(16)
C9 C10 C11 130.4(2)
C9 C10 C17 108.8(2)
C11 C10 C17 120.7(2)
C10 C11 C12 115.4(2)
C10 C11 H8 109.0(15)
C12 C11 H8 106.4(15)
C10 C11 H9 103.9(14)
C12 C11 H9 114.3(14)
H8 C11 H9 108(2)
C11 C12 C6 119.2(2)
C11 C12 H10 110.0(13)
C6 C12 H10 107.3(14)
C11 C12 H11 106.0(13)
C6 C12 H11 107.7(14)
H10 C12 H11 105.9(19)
C14 C13 C8 107.63(18)
C14 C13 H12 112.1(16)
C8 C13 H12 112.3(16)
C14 C13 H13 107.4(16)
C8 C13 H13 110.2(16)
H12 C13 H13 107(2)
C22 C14 C13 112.4(2)
C22 C14 C15 111.52(18)
C13 C14 C15 105.01(18)
C22 C14 H14 102.0(15)
C13 C14 H14 115.1(15)
C15 C14 H14 111.1(14)
C9 C15 C16 102.55(18)
C9 C15 C14 105.41(17)
C16 C15 C14 123.73(19)
C9 C15 H15 113.7(14)
C16 C15 H15 107.2(14)
C14 C15 H15 104.5(14)
C17 C16 C15 101.69(19)
C17 C16 H16 114.3(15)
C15 C16 H16 111.8(16)
C17 C16 H17 105.1(16)
C15 C16 H17 111.4(15)
H16 C16 H17 112(2)
C16 C17 C10 103.43(18)
C16 C17 H18 109.1(13)
C10 C17 H18 113.2(12)
C16 C17 H19 111.5(16)
C10 C17 H19 111.7(16)
H18 C17 H19 107.8(18)
C20 C18 C19 110.1(2)
C20 C18 C2 113.1(2)
C19 C18 C2 108.38(19)
C20 C18 H20 107.1(12)
C19 C18 H20 106.6(12)
C2 C18 H20 111.4(12)
N1 C19 C18 114.94(18)
N1 C19 H21 108.0(18)
C18 C19 H21 106.3(18)
N1 C19 H22 108.4(16)
C18 C19 H22 108.0(15)
H21 C19 H22 111(2)
C18 C20 H23 107.7(17)
C18 C20 H24 108(2)
H23 C20 H24 120(3)
C18 C20 H25 105.0(18)
H23 C20 H25 112(3)
H24 C20 H25 104(3)
C5 C21 H26 113.8(13)
C5 C21 H27 107.8(12)
H26 C21 H27 107.2(18)
C5 C21 H28 112.4(14)
H26 C21 H28 104.2(17)
H27 C21 H28 111.3(19)
O2 C22 O3 123.2(2)
O2 C22 C14 126.7(2)
O3 C22 C14 110.1(2)
O3 C23 H29 113.6(18)
O3 C23 H30 106.4(16)
H29 C23 H30 109(2)
O3 C23 H31 111(2)
H29 C23 H31 111(3)
H30 C23 H31 106(3)

loop_
_geom_bond_atom_site_label_1
_geom_bond_atom_site_label_2
_geom_bond_distance
O1 C1 1.208(3)
O2 C22 1.188(3)
O3 C22 1.331(3)
O3 C23 1.445(3)
N1 C19 1.452(3)
N1 C4 1.461(3)
N1 C7 1.466(3)
C1 C2 1.522(3)
C1 C8 1.540(3)
C2 C3 1.517(3)
C2 C18 1.539(3)
C2 H1 1.00(2)
C3 C4 1.526(3)
C3 H2 0.96(2)
C3 H3 1.05(3)
C4 C5 1.558(3)
C4 H4 1.124(16)
C5 C21 1.521(3)
C5 C6 1.544(3)
C5 C8 1.576(3)
C6 C7 1.509(3)
C6 C12 1.525(3)
C6 H5 1.00(2)
C7 H6 1.04(2)
C7 H7 1.03(2)
C8 C9 1.504(3)
C8 C13 1.574(3)
C9 C10 1.327(3)
C9 C15 1.507(3)
C10 C11 1.484(3)
C10 C17 1.527(3)
C11 C12 1.511(3)
C11 H8 0.96(3)
C11 H9 0.99(2)
C12 H10 0.97(2)
C12 H11 1.00(2)
C13 C14 1.541(3)
C13 H12 1.01(3)
C13 H13 0.98(3)
C14 C22 1.509(3)
C14 C15 1.554(3)
C14 H14 0.99(3)
C15 C16 1.527(3)
C15 H15 0.95(2)
C16 C17 1.519(4)
C16 H16 0.96(3)
C16 H17 1.00(2)
C17 H18 0.965(19)
C17 H19 0.95(3)
C18 C20 1.522(3)
C18 C19 1.524(3)
C18 H20 0.99(2)
C19 H21 0.91(3)
C19 H22 1.05(3)
C20 H23 0.98(3)
C20 H24 1.00(4)
C20 H25 1.00(4)
C21 H26 1.01(2)
C21 H27 0.99(3)
C21 H28 1.05(3)
C23 H29 0.94(3)
C23 H30 1.04(3)
C23 H31 0.91(4)

loop_
_geom_torsion_atom_site_label_1
_geom_torsion_atom_site_label_2
_geom_torsion_atom_site_label_3
_geom_torsion_atom_site_label_4
_geom_torsion
O1 C1 C2 C3 172.3(2)
C8 C1 C2 C3 -10.7(3)
O1 C1 C2 C18 50.8(3)
C8 C1 C2 C18 -132.17(18)
C1 C2 C3 C4 -46.5(2)
C18 C2 C3 C4 74.0(2)
C19 N1 C4 C3 -14.7(3)
C7 N1 C4 C3 130.83(19)
C19 N1 C4 C5 -137.4(2)
C7 N1 C4 C5 8.1(2)
C2 C3 C4 N1 -45.0(2)
C2 C3 C4 C5 72.2(2)
N1 C4 C5 C21 -147.1(2)
C3 C4 C5 C21 92.4(2)
N1 C4 C5 C6 -32.42(19)
C3 C4 C5 C6 -152.89(18)
N1 C4 C5 C8 87.22(18)
C3 C4 C5 C8 -33.3(2)
C21 C5 C6 C7 161.44(19)
C4 C5 C6 C7 46.00(19)
C8 C5 C6 C7 -70.3(2)
C21 C5 C6 C12 -61.6(3)
C4 C5 C6 C12 -177.04(19)
C8 C5 C6 C12 66.7(2)
C19 N1 C7 C6 165.46(18)
C4 N1 C7 C6 20.7(2)
C12 C6 C7 N1 -179.55(18)
C5 C6 C7 N1 -41.9(2)
O1 C1 C8 C9 -2.7(2)
C2 C1 C8 C9 -179.66(17)
O1 C1 C8 C13 103.0(2)
C2 C1 C8 C13 -74.0(2)
O1 C1 C8 C5 -134.3(2)
C2 C1 C8 C5 48.8(2)
C21 C5 C8 C9 84.7(2)
C6 C5 C8 C9 -42.0(2)
C4 C5 C8 C9 -150.89(17)
C21 C5 C8 C1 -148.63(18)
C6 C5 C8 C1 84.70(19)
C4 C5 C8 C1 -24.2(2)
C21 C5 C8 C13 -31.5(2)
C6 C5 C8 C13 -158.12(18)
C4 C5 C8 C13 92.98(19)
C1 C8 C9 C10 -109.0(3)
C13 C8 C9 C10 142.2(3)
C5 C8 C9 C10 18.9(3)
C1 C8 C9 C15 74.36(19)
C13 C8 C9 C15 -34.4(2)
C5 C8 C9 C15 -157.74(17)
C8 C9 C10 C11 10.0(4)
C15 C9 C10 C11 -173.4(2)
C8 C9 C10 C17 -174.9(2)
C15 C9 C10 C17 1.7(2)
C9 C10 C11 C12 -34.3(4)
C17 C10 C11 C12 151.1(2)
C10 C11 C12 C6 55.0(3)
C7 C6 C12 C11 55.5(3)
C5 C6 C12 C11 -74.9(3)
C9 C8 C13 C14 31.9(2)
C1 C8 C13 C14 -80.4(2)
C5 C8 C13 C14 158.32(18)
C8 C13 C14 C22 -140.1(2)
C8 C13 C14 C15 -18.7(2)
C10 C9 C15 C16 -22.8(2)
C8 C9 C15 C16 154.80(18)
C10 C9 C15 C14 -153.45(18)
C8 C9 C15 C14 24.1(2)
C22 C14 C15 C9 119.6(2)
C13 C14 C15 C9 -2.4(2)
C22 C14 C15 C16 2.5(3)
C13 C14 C15 C16 -119.5(3)
C9 C15 C16 C17 33.4(3)
C14 C15 C16 C17 151.9(2)
C15 C16 C17 C10 -32.7(3)
C9 C10 C17 C16 20.3(3)
C11 C10 C17 C16 -164.1(2)
C3 C2 C18 C20 84.7(3)
C1 C2 C18 C20 -153.1(2)
C3 C2 C18 C19 -37.6(3)
C1 C2 C18 C19 84.6(2)
C4 N1 C19 C18 52.1(3)
C7 N1 C19 C18 -90.2(3)
C20 C18 C19 N1 -146.4(3)
C2 C18 C19 N1 -22.2(3)
C23 O3 C22 O2 0.6(4)
C23 O3 C22 C14 -177.5(2)
C13 C14 C22 O2 22.8(3)
C15 C14 C22 O2 -94.8(3)
C13 C14 C22 O3 -159.11(19)
C15 C14 C22 O3 83.3(2)

loop_
_cod_related_entry_id
_cod_related_entry_code
_cod_related_entry_database
1 21194003 ChemSpider
